data_7002105
loop_
_publ_author_name
'da Costa, Andr\'e Pontes'
'Sana\'u, Mercedes'
'Peris, Eduardo'
'Royo, Beatriz'

_publ_section_title
;
 Easy preparation of Cp*-functionalized N-heterocyclic carbenes and
 their coordination to rhodium and iridium
;
_journal_issue 35
_journal_name_full 'Dalton Transactions'
_journal_page_first 6960
_journal_paper_doi 10.1039/b901195a
_journal_year 2009
_chemical_formula_sum 'C22 H26 I Ir N2'
_chemical_formula_weight 637.55
_chemical_name_systematic
;
?
;
_space_group_IT_number 14
_symmetry_cell_setting monoclinic
_symmetry_space_group_name_Hall '-P 2yn'
_symmetry_space_group_name_H-M 'P 1 21/n 1'
_atom_sites_solution_hydrogens geom
_atom_sites_solution_primary direct
_atom_sites_solution_secondary difmap
_audit_creation_method SHELXL-97
_cell_angle_alpha 90.00
_cell_angle_beta 98.598(2)
_cell_angle_gamma 90.00
_cell_formula_units_Z 4
_cell_length_a 15.0849(16)
_cell_length_b 8.8037(10)
_cell_length_c 16.2181(17)
_cell_measurement_reflns_used 1603
_cell_measurement_temperature 273(2)
_cell_measurement_theta_max 28.30
_cell_measurement_theta_min 2.54
_cell_volume 2129.6(4)
_computing_cell_refinement 'Bruker SMART'
_computing_data_collection 'Bruker SMART'
_computing_data_reduction 'Bruker SAINT'
_computing_molecular_graphics 'Bruker SHELXTL'
_computing_publication_material 'Bruker SHELXTL'
_computing_structure_refinement 'Bruker SHELXTL'
_computing_structure_solution 'Bruker SHELXTL'
_diffrn_ambient_temperature 273(2)
_diffrn_measured_fraction_theta_full 1.000
_diffrn_measured_fraction_theta_max 1.000
_diffrn_radiation_monochromator graphite
_diffrn_radiation_source 'fine-focus sealed tube'
_diffrn_radiation_type MoK\a
_diffrn_radiation_wavelength 0.71073
_diffrn_reflns_av_R_equivalents 0.1059
_diffrn_reflns_av_sigmaI/netI 0.1214
_diffrn_reflns_limit_h_max 17
_diffrn_reflns_limit_h_min -17
_diffrn_reflns_limit_k_max 7
_diffrn_reflns_limit_k_min -10
_diffrn_reflns_limit_l_max 18
_diffrn_reflns_limit_l_min -18
_diffrn_reflns_number 9969
_diffrn_reflns_theta_full 23.82
_diffrn_reflns_theta_max 23.82
_diffrn_reflns_theta_min 1.72
_exptl_absorpt_coefficient_mu 7.727
_exptl_absorpt_correction_T_max 0.6759
_exptl_absorpt_correction_T_min 0.4264
_exptl_absorpt_correction_type refdelf
_exptl_crystal_colour orange
_exptl_crystal_density_diffrn 1.988
_exptl_crystal_density_method 'not measured'
_exptl_crystal_description prismatic
_exptl_crystal_F_000 1208
_exptl_crystal_size_max 0.13
_exptl_crystal_size_mid 0.06
_exptl_crystal_size_min 0.05
_refine_diff_density_max 2.914
_refine_diff_density_min -1.414
_refine_diff_density_rms 0.297
_refine_ls_extinction_method none
_refine_ls_goodness_of_fit_ref 0.971
_refine_ls_hydrogen_treatment constr
_refine_ls_matrix_type full
_refine_ls_number_parameters 241
_refine_ls_number_reflns 3263
_refine_ls_number_restraints 167
_refine_ls_restrained_S_all 0.947
_refine_ls_R_factor_all 0.1399
_refine_ls_R_factor_gt 0.0733
_refine_ls_shift/su_max 0.001
_refine_ls_shift/su_mean 0.000
_refine_ls_structure_factor_coef Fsqd
_refine_ls_weighting_details 'calc w=1/[\s^2^(Fo^2^)+(0.1087P)^2^+0.0000P] where P=(Fo^2^+2Fc^2^)/3'
_refine_ls_weighting_scheme calc
_refine_ls_wR_factor_gt 0.1624
_refine_ls_wR_factor_ref 0.1916
_reflns_number_gt 1869
_reflns_number_total 3263
_reflns_threshold_expression >2sigma(I)
_cod_data_source_file b901195a.txt
_cod_data_source_block str975m/Compound9
_cod_original_sg_symbol_H-M P2(1)/n
_cod_database_code 7002105

loop_
_symmetry_equiv_pos_as_xyz
'x, y, z'
'-x+1/2, y+1/2, -z+1/2'
'-x, -y, -z'
'x-1/2, -y-1/2, z-1/2'

loop_
_atom_site_label
_atom_site_type_symbol
_atom_site_fract_x
_atom_site_fract_y
_atom_site_fract_z
_atom_site_U_iso_or_equiv
_atom_site_adp_type
_atom_site_occupancy
_atom_site_symmetry_multiplicity
_atom_site_calc_flag
_atom_site_refinement_flags
_atom_site_disorder_assembly
_atom_site_disorder_group
Ir1 Ir 0.24782(5) 0.39393(9) 0.46809(5) 0.0345(3) Uani 1 1 d . . .
N1 N 0.4092(10) 0.5410(18) 0.4004(10) 0.038(4) Uani 1 1 d . . .
C1 C 0.3486(11) 0.526(2) 0.4552(11) 0.028(4) Uani 1 1 d . . .
I1 I 0.30479(11) 0.11930(17) 0.42391(10) 0.0616(5) Uani 1 1 d . . .
N2 N 0.3684(10) 0.6481(16) 0.5065(9) 0.033(4) Uani 1 1 d . . .
C2 C 0.4117(18) 0.448(3) 0.3271(16) 0.073(8) Uani 1 1 d . . .
H2A H 0.3649 0.4786 0.2836 0.109 Uiso 1 1 calc R . .
H2B H 0.4031 0.3430 0.3408 0.109 Uiso 1 1 calc R . .
H2C H 0.4688 0.4592 0.3084 0.109 Uiso 1 1 calc R . .
C3 C 0.4602(12) 0.670(2) 0.4173(13) 0.041(5) Uani 1 1 d U . .
H3 H 0.5048 0.7048 0.3881 0.049 Uiso 1 1 calc R . .
C4 C 0.4336(13) 0.736(2) 0.4834(12) 0.038(5) Uani 1 1 d U . .
H4 H 0.4558 0.8260 0.5088 0.046 Uiso 1 1 calc R . .
C5 C 0.3155(14) 0.672(2) 0.5792(12) 0.039(4) Uani 1 1 d U . .
C6 C 0.2123(13) 0.703(2) 0.5406(11) 0.040(4) Uani 1 1 d U . .
H6A H 0.1790 0.7243 0.5860 0.047 Uiso 1 1 calc R . .
H6B H 0.2097 0.7929 0.5059 0.047 Uiso 1 1 calc R . .
C7 C 0.3491(17) 0.815(2) 0.6261(13) 0.057(6) Uani 1 1 d U . .
H7A H 0.3289 0.9025 0.5933 0.086 Uiso 1 1 calc R . .
H7B H 0.4135 0.8140 0.6365 0.086 Uiso 1 1 calc R . .
H7C H 0.3263 0.8189 0.6782 0.086 Uiso 1 1 calc R . .
C11 C 0.0988(12) 0.348(2) 0.4474(13) 0.044(4) Uani 1 1 d U . .
C12 C 0.1239(13) 0.429(3) 0.3754(12) 0.048(4) Uani 1 1 d U . .
C13 C 0.1583(14) 0.568(3) 0.3981(12) 0.048(4) Uani 1 1 d U . .
C14 C 0.1671(12) 0.576(2) 0.4900(12) 0.036(4) Uani 1 1 d U . .
C15 C 0.1207(12) 0.445(2) 0.5186(12) 0.039(4) Uani 1 1 d U . .
C16 C 0.1024(14) 0.411(2) 0.6020(13) 0.052(5) Uani 1 1 d U . .
H16A H 0.1303 0.3166 0.6206 0.077 Uiso 1 1 calc R . .
H16B H 0.0389 0.4036 0.6014 0.077 Uiso 1 1 calc R . .
H16C H 0.1261 0.4910 0.6392 0.077 Uiso 1 1 calc R . .
C17 C 0.0515(16) 0.207(3) 0.4490(16) 0.075(7) Uani 1 1 d U . .
H17A H 0.0707 0.1382 0.4093 0.112 Uiso 1 1 calc R . .
H17B H -0.0117 0.2249 0.4349 0.112 Uiso 1 1 calc R . .
H17C H 0.0638 0.1636 0.5038 0.112 Uiso 1 1 calc R . .
C18 C 0.1024(16) 0.363(3) 0.2879(13) 0.067(7) Uani 1 1 d U . .
H18A H 0.1434 0.2815 0.2816 0.101 Uiso 1 1 calc R . .
H18B H 0.1080 0.4404 0.2476 0.101 Uiso 1 1 calc R . .
H18C H 0.0421 0.3241 0.2795 0.101 Uiso 1 1 calc R . .
C19 C 0.1854(15) 0.686(3) 0.3413(12) 0.054(5) Uani 1 1 d U . .
H19A H 0.1391 0.7613 0.3309 0.081 Uiso 1 1 calc R . .
H19B H 0.1944 0.6397 0.2896 0.081 Uiso 1 1 calc R . .
H19C H 0.2401 0.7329 0.3668 0.081 Uiso 1 1 calc R . .
C21 C 0.3259(13) 0.526(2) 0.6305(12) 0.036(4) Uani 1 1 d U . .
C22 C 0.3093(12) 0.385(2) 0.5912(11) 0.032(4) Uani 1 1 d U . .
C23 C 0.3143(13) 0.259(2) 0.6399(12) 0.044(4) Uani 1 1 d U . .
H23 H 0.2961 0.1661 0.6153 0.052 Uiso 1 1 calc R . .
C24 C 0.3456(15) 0.263(3) 0.7249(14) 0.062(5) Uani 1 1 d U . .
H24 H 0.3557 0.1732 0.7553 0.074 Uiso 1 1 calc R . .
C25 C 0.3605(14) 0.393(3) 0.7612(13) 0.056(5) Uani 1 1 d U . .
H25 H 0.3775 0.3977 0.8187 0.067 Uiso 1 1 calc R . .
C26 C 0.3509(14) 0.530(3) 0.7141(13) 0.053(5) Uani 1 1 d U . .
H26 H 0.3619 0.6232 0.7409 0.063 Uiso 1 1 calc R . .

loop_
_atom_site_aniso_label
_atom_site_aniso_U_11
_atom_site_aniso_U_22
_atom_site_aniso_U_33
_atom_site_aniso_U_23
_atom_site_aniso_U_13
_atom_site_aniso_U_12
Ir1 0.0435(5) 0.0298(5) 0.0303(5) 0.0013(4) 0.0058(3) 0.0011(4)
N1 0.032(9) 0.029(9) 0.051(11) 0.006(9) 0.003(8) 0.010(8)
C1 0.028(11) 0.028(11) 0.028(10) 0.020(10) 0.005(8) 0.002(9)
I1 0.0911(12) 0.0338(9) 0.0623(10) -0.0055(8) 0.0194(8) 0.0063(8)
N2 0.046(10) 0.019(9) 0.033(9) -0.007(8) 0.004(7) 0.001(7)
C2 0.09(2) 0.040(15) 0.09(2) -0.004(15) 0.021(16) 0.033(14)
C3 0.032(11) 0.040(12) 0.053(12) 0.020(10) 0.011(9) -0.001(10)
C4 0.041(11) 0.025(11) 0.045(11) 0.004(9) -0.004(9) -0.009(9)
C5 0.061(9) 0.028(7) 0.029(9) -0.008(6) 0.010(8) 0.001(9)
C6 0.058(9) 0.030(9) 0.034(9) -0.008(7) 0.018(7) 0.014(7)
C7 0.099(15) 0.031(9) 0.037(12) -0.017(10) -0.005(11) 0.006(11)
C11 0.023(9) 0.056(10) 0.049(7) 0.001(7) -0.005(8) 0.001(8)
C12 0.039(11) 0.062(11) 0.037(7) 0.001(7) -0.009(8) -0.002(9)
C13 0.052(12) 0.058(11) 0.031(7) 0.000(7) -0.002(8) 0.001(9)
C14 0.041(9) 0.032(9) 0.040(7) -0.008(6) 0.019(7) 0.021(6)
C15 0.021(9) 0.048(10) 0.048(7) 0.000(7) 0.003(8) 0.010(7)
C16 0.055(13) 0.043(13) 0.054(8) 0.015(10) -0.001(10) 0.003(11)
C17 0.057(15) 0.085(16) 0.076(16) 0.004(12) -0.009(13) -0.035(13)
C18 0.070(16) 0.085(19) 0.046(9) -0.015(11) 0.008(11) -0.013(14)
C19 0.072(15) 0.058(13) 0.030(10) -0.001(10) -0.001(10) -0.002(12)
C21 0.049(11) 0.035(6) 0.030(8) 0.002(6) 0.018(8) 0.003(8)
C22 0.034(9) 0.031(7) 0.033(8) 0.004(6) 0.009(7) 0.017(9)
C23 0.045(11) 0.037(8) 0.048(9) 0.016(8) 0.002(9) 0.001(10)
C24 0.065(14) 0.073(11) 0.047(9) 0.023(10) 0.007(10) 0.000(13)
C25 0.047(11) 0.087(12) 0.034(9) 0.010(8) 0.010(9) 0.009(13)
C26 0.057(13) 0.068(10) 0.033(8) -0.001(7) 0.007(10) 0.006(11)

loop_
_atom_type_symbol
_atom_type_description
_atom_type_scat_dispersion_real
_atom_type_scat_dispersion_imag
_atom_type_scat_source
C C 0.0033 0.0016 'International Tables Vol C Tables 4.2.6.8 and 6.1.1.4'
H H 0.0000 0.0000 'International Tables Vol C Tables 4.2.6.8 and 6.1.1.4'
N N 0.0061 0.0033 'International Tables Vol C Tables 4.2.6.8 and 6.1.1.4'
Cl Cl 0.1484 0.1585 'International Tables Vol C Tables 4.2.6.8 and 6.1.1.4'
I I -0.4742 1.8119 'International Tables Vol C Tables 4.2.6.8 and 6.1.1.4'
Ir Ir -1.4442 7.9887 'International Tables Vol C Tables 4.2.6.8 and 6.1.1.4'

loop_
_geom_angle_atom_site_label_1
_geom_angle_atom_site_label_2
_geom_angle_atom_site_label_3
_geom_angle
_geom_angle_site_symmetry_1
_geom_angle_site_symmetry_3
_geom_angle_publ_flag
C1 Ir1 C14 92.5(8) . . ?
C1 Ir1 C22 83.2(7) . . ?
C14 Ir1 C22 93.1(7) . . ?
C1 Ir1 C13 87.6(8) . . ?
C14 Ir1 C13 39.9(8) . . ?
C22 Ir1 C13 131.6(7) . . ?
C1 Ir1 C12 115.6(7) . . ?
C14 Ir1 C12 63.7(8) . . ?
C22 Ir1 C12 149.4(7) . . ?
C13 Ir1 C12 35.4(8) . . ?
C1 Ir1 C15 130.1(8) . . ?
C14 Ir1 C15 39.4(7) . . ?
C22 Ir1 C15 86.5(7) . . ?
C13 Ir1 C15 64.2(7) . . ?
C12 Ir1 C15 62.9(7) . . ?
C1 Ir1 C11 149.9(7) . . ?
C14 Ir1 C11 64.3(8) . . ?
C22 Ir1 C11 115.4(7) . . ?
C13 Ir1 C11 62.3(8) . . ?
C12 Ir1 C11 38.0(7) . . ?
C15 Ir1 C11 37.1(7) . . ?
C1 Ir1 I1 102.8(6) . . ?
C14 Ir1 I1 162.9(6) . . ?
C22 Ir1 I1 96.2(5) . . ?
C13 Ir1 I1 132.1(5) . . ?
C12 Ir1 I1 102.2(6) . . ?
C15 Ir1 I1 126.9(5) . . ?
C11 Ir1 I1 98.6(6) . . ?
C1 N1 C3 110.9(17) . . ?
C1 N1 C2 125.4(18) . . ?
C3 N1 C2 123.2(18) . . ?
N2 C1 N1 102.4(15) . . ?
N2 C1 Ir1 120.5(13) . . ?
N1 C1 Ir1 136.9(15) . . ?
C4 N2 C1 112.7(15) . . ?
C4 N2 C5 128.3(16) . . ?
C1 N2 C5 119.0(15) . . ?
C4 C3 N1 107.0(17) . . ?
C3 C4 N2 107.0(17) . . ?
C7 C5 C21 115.2(15) . . ?
C7 C5 N2 108.9(17) . . ?
C21 C5 N2 106.4(15) . . ?
C7 C5 C6 106.5(16) . . ?
C21 C5 C6 111.7(16) . . ?
N2 C5 C6 107.9(14) . . ?
C14 C6 C5 114.9(15) . . ?
C15 C11 C17 124(2) . . ?
C15 C11 C12 107.4(18) . . ?
C17 C11 C12 129(2) . . ?
C15 C11 Ir1 70.7(10) . . ?
C17 C11 Ir1 129.7(16) . . ?
C12 C11 Ir1 70.2(10) . . ?
C13 C12 C11 110.8(18) . . ?
C13 C12 C18 128(2) . . ?
C11 C12 C18 121(2) . . ?
C13 C12 Ir1 72.2(12) . . ?
C11 C12 Ir1 71.8(10) . . ?
C18 C12 Ir1 127.9(16) . . ?
C12 C13 C14 106.8(19) . . ?
C12 C13 C19 126.3(19) . . ?
C14 C13 C19 126.9(19) . . ?
C12 C13 Ir1 72.4(13) . . ?
C14 C13 Ir1 64.1(10) . . ?
C19 C13 Ir1 126.3(15) . . ?
C15 C14 C13 108.0(18) . . ?
C15 C14 C6 128.2(17) . . ?
C13 C14 C6 123.7(18) . . ?
C15 C14 Ir1 76.5(11) . . ?
C13 C14 Ir1 76.0(11) . . ?
C6 C14 Ir1 116.2(12) . . ?
C11 C15 C16 125.3(19) . . ?
C11 C15 C14 106.0(18) . . ?
C16 C15 C14 128.6(19) . . ?
C11 C15 Ir1 72.2(11) . . ?
C16 C15 Ir1 126.4(14) . . ?
C14 C15 Ir1 64.2(9) . . ?
C26 C21 C22 119(2) . . ?
C26 C21 C5 121(2) . . ?
C22 C21 C5 120.0(16) . . ?
C23 C22 C21 118.1(17) . . ?
C23 C22 Ir1 124.5(15) . . ?
C21 C22 Ir1 115.5(13) . . ?
C22 C23 C24 122(2) . . ?
C25 C24 C23 119(2) . . ?
C24 C25 C26 121(2) . . ?
C21 C26 C25 120(2) . . ?

loop_
_geom_bond_atom_site_label_1
_geom_bond_atom_site_label_2
_geom_bond_distance
_geom_bond_site_symmetry_2
_geom_bond_publ_flag
Ir1 C1 1.951(17) . ?
Ir1 C14 2.073(17) . ?
Ir1 C22 2.074(18) . ?
Ir1 C13 2.24(2) . ?
Ir1 C12 2.238(19) . ?
Ir1 C15 2.239(18) . ?
Ir1 C11 2.259(18) . ?
Ir1 I1 2.6985(17) . ?
N1 C1 1.37(2) . ?
N1 C3 1.38(3) . ?
N1 C2 1.45(3) . ?
C1 N2 1.36(2) . ?
N2 C4 1.35(2) . ?
N2 C5 1.53(2) . ?
C3 C4 1.33(3) . ?
C5 C7 1.52(3) . ?
C5 C21 1.53(3) . ?
C5 C6 1.61(3) . ?
C6 C14 1.49(3) . ?
C11 C15 1.43(3) . ?
C11 C17 1.43(3) . ?
C11 C12 1.46(3) . ?
C12 C13 1.36(3) . ?
C12 C18 1.52(3) . ?
C13 C14 1.48(3) . ?
C13 C19 1.49(3) . ?
C14 C15 1.46(3) . ?
C15 C16 1.45(3) . ?
C21 C26 1.35(3) . ?
C21 C22 1.40(3) . ?
C22 C23 1.36(3) . ?
C23 C24 1.39(3) . ?
C24 C25 1.30(3) . ?
C25 C26 1.42(3) . ?

loop_
_geom_torsion_atom_site_label_1
_geom_torsion_atom_site_label_2
_geom_torsion_atom_site_label_3
_geom_torsion_atom_site_label_4
_geom_torsion
_geom_torsion_site_symmetry_1
_geom_torsion_site_symmetry_2
_geom_torsion_site_symmetry_3
_geom_torsion_site_symmetry_4
_geom_torsion_publ_flag
C3 N1 C1 N2 -2.2(18) . . . . ?
C2 N1 C1 N2 -173.8(17) . . . . ?
C3 N1 C1 Ir1 172.6(15) . . . . ?
C2 N1 C1 Ir1 1(3) . . . . ?
C14 Ir1 C1 N2 40.6(14) . . . . ?
C22 Ir1 C1 N2 -52.2(13) . . . . ?
C13 Ir1 C1 N2 80.2(14) . . . . ?
C12 Ir1 C1 N2 102.5(14) . . . . ?
C15 Ir1 C1 N2 27.4(17) . . . . ?
C11 Ir1 C1 N2 79(2) . . . . ?
I1 Ir1 C1 N2 -147.1(12) . . . . ?
C14 Ir1 C1 N1 -133.6(19) . . . . ?
C22 Ir1 C1 N1 133.7(19) . . . . ?
C13 Ir1 C1 N1 -94.0(19) . . . . ?
C12 Ir1 C1 N1 -72(2) . . . . ?
C15 Ir1 C1 N1 -146.7(17) . . . . ?
C11 Ir1 C1 N1 -95(2) . . . . ?
I1 Ir1 C1 N1 38.8(19) . . . . ?
N1 C1 N2 C4 2.6(19) . . . . ?
Ir1 C1 N2 C4 -173.3(13) . . . . ?
N1 C1 N2 C5 -178.9(14) . . . . ?
Ir1 C1 N2 C5 5(2) . . . . ?
C1 N1 C3 C4 1(2) . . . . ?
C2 N1 C3 C4 173.0(18) . . . . ?
N1 C3 C4 N2 1(2) . . . . ?
C1 N2 C4 C3 -2(2) . . . . ?
C5 N2 C4 C3 179.6(17) . . . . ?
C4 N2 C5 C7 -1(3) . . . . ?
C1 N2 C5 C7 -179.4(16) . . . . ?
C4 N2 C5 C21 -125.9(19) . . . . ?
C1 N2 C5 C21 56(2) . . . . ?
C4 N2 C5 C6 114(2) . . . . ?
C1 N2 C5 C6 -64(2) . . . . ?
C7 C5 C6 C14 178.7(17) . . . . ?
C21 C5 C6 C14 -55(2) . . . . ?
N2 C5 C6 C14 62(2) . . . . ?
C1 Ir1 C11 C15 -81.3(19) . . . . ?
C14 Ir1 C11 C15 -38.2(12) . . . . ?
C22 Ir1 C11 C15 42.5(14) . . . . ?
C13 Ir1 C11 C15 -83.0(13) . . . . ?
C12 Ir1 C11 C15 -117.6(18) . . . . ?
I1 Ir1 C11 C15 143.6(11) . . . . ?
C1 Ir1 C11 C17 160.5(19) . . . . ?
C14 Ir1 C11 C17 -156(2) . . . . ?
C22 Ir1 C11 C17 -76(2) . . . . ?
C13 Ir1 C11 C17 159(2) . . . . ?
C12 Ir1 C11 C17 124(3) . . . . ?
C15 Ir1 C11 C17 -118(3) . . . . ?
I1 Ir1 C11 C17 25(2) . . . . ?
C1 Ir1 C11 C12 36(2) . . . . ?
C14 Ir1 C11 C12 79.4(13) . . . . ?
C22 Ir1 C11 C12 160.0(12) . . . . ?
C13 Ir1 C11 C12 34.5(12) . . . . ?
C15 Ir1 C11 C12 117.6(18) . . . . ?
I1 Ir1 C11 C12 -98.8(12) . . . . ?
C15 C11 C12 C13 -1(2) . . . . ?
C17 C11 C12 C13 172(2) . . . . ?
Ir1 C11 C12 C13 -62.0(15) . . . . ?
C15 C11 C12 C18 -175.0(19) . . . . ?
C17 C11 C12 C18 -2(3) . . . . ?
Ir1 C11 C12 C18 124(2) . . . . ?
C15 C11 C12 Ir1 61.3(12) . . . . ?
C17 C11 C12 Ir1 -126(2) . . . . ?
C1 Ir1 C12 C13 -40.9(15) . . . . ?
C14 Ir1 C12 C13 38.6(13) . . . . ?
C22 Ir1 C12 C13 83(2) . . . . ?
C15 Ir1 C12 C13 82.9(14) . . . . ?
C11 Ir1 C12 C13 119.9(19) . . . . ?
I1 Ir1 C12 C13 -151.7(12) . . . . ?
C1 Ir1 C12 C11 -160.8(12) . . . . ?
C14 Ir1 C12 C11 -81.3(13) . . . . ?
C22 Ir1 C12 C11 -37(2) . . . . ?
C13 Ir1 C12 C11 -119.9(19) . . . . ?
C15 Ir1 C12 C11 -37.0(12) . . . . ?
I1 Ir1 C12 C11 88.4(12) . . . . ?
C1 Ir1 C12 C18 84(2) . . . . ?
C14 Ir1 C12 C18 163(2) . . . . ?
C22 Ir1 C12 C18 -152.6(18) . . . . ?
C13 Ir1 C12 C18 125(3) . . . . ?
C15 Ir1 C12 C18 -152(2) . . . . ?
C11 Ir1 C12 C18 -115(3) . . . . ?
I1 Ir1 C12 C18 -27(2) . . . . ?
C11 C12 C13 C14 7(2) . . . . ?
C18 C12 C13 C14 -180(2) . . . . ?
Ir1 C12 C13 C14 -55.0(13) . . . . ?
C11 C12 C13 C19 -176(2) . . . . ?
C18 C12 C13 C19 -2(4) . . . . ?
Ir1 C12 C13 C19 123(2) . . . . ?
C11 C12 C13 Ir1 61.8(14) . . . . ?
C18 C12 C13 Ir1 -125(2) . . . . ?
C1 Ir1 C13 C12 143.8(14) . . . . ?
C14 Ir1 C13 C12 -119.4(19) . . . . ?
C22 Ir1 C13 C12 -137.5(13) . . . . ?
C15 Ir1 C13 C12 -78.8(14) . . . . ?
C11 Ir1 C13 C12 -37.1(13) . . . . ?
I1 Ir1 C13 C12 38.6(16) . . . . ?
C1 Ir1 C13 C14 -96.9(13) . . . . ?
C22 Ir1 C13 C14 -18.2(16) . . . . ?
C12 Ir1 C13 C14 119.4(19) . . . . ?
C15 Ir1 C13 C14 40.5(12) . . . . ?
C11 Ir1 C13 C14 82.3(13) . . . . ?
I1 Ir1 C13 C14 158.0(9) . . . . ?
C1 Ir1 C13 C19 21.3(18) . . . . ?
C14 Ir1 C13 C19 118(2) . . . . ?
C22 Ir1 C13 C19 100.0(18) . . . . ?
C12 Ir1 C13 C19 -122(2) . . . . ?
C15 Ir1 C13 C19 159(2) . . . . ?
C11 Ir1 C13 C19 -160(2) . . . . ?
I1 Ir1 C13 C19 -83.9(19) . . . . ?
C12 C13 C14 C15 -10(2) . . . . ?
C19 C13 C14 C15 172(2) . . . . ?
Ir1 C13 C14 C15 -70.5(12) . . . . ?
C12 C13 C14 C6 172.6(17) . . . . ?
C19 C13 C14 C6 -5(3) . . . . ?
Ir1 C13 C14 C6 112.4(17) . . . . ?
C12 C13 C14 Ir1 60.2(15) . . . . ?
C19 C13 C14 Ir1 -117(2) . . . . ?
C5 C6 C14 C15 87(2) . . . . ?
C5 C6 C14 C13 -97(2) . . . . ?
C5 C6 C14 Ir1 -6(2) . . . . ?
C1 Ir1 C14 C15 -164.0(11) . . . . ?
C22 Ir1 C14 C15 -80.7(12) . . . . ?
C13 Ir1 C14 C15 112.8(17) . . . . ?
C12 Ir1 C14 C15 78.5(12) . . . . ?
C11 Ir1 C14 C15 36.0(11) . . . . ?
I1 Ir1 C14 C15 42(2) . . . . ?
C1 Ir1 C14 C13 83.2(12) . . . . ?
C22 Ir1 C14 C13 166.5(12) . . . . ?
C12 Ir1 C14 C13 -34.3(12) . . . . ?
C15 Ir1 C14 C13 -112.8(17) . . . . ?
C11 Ir1 C14 C13 -76.7(13) . . . . ?
I1 Ir1 C14 C13 -71(2) . . . . ?
C1 Ir1 C14 C6 -37.8(15) . . . . ?
C22 Ir1 C14 C6 45.5(15) . . . . ?
C13 Ir1 C14 C6 -121(2) . . . . ?
C12 Ir1 C14 C6 -155.3(17) . . . . ?
C15 Ir1 C14 C6 126.2(19) . . . . ?
C11 Ir1 C14 C6 162.3(17) . . . . ?
I1 Ir1 C14 C6 168.2(11) . . . . ?
C17 C11 C15 C16 3(3) . . . . ?
C12 C11 C15 C16 176.6(18) . . . . ?
Ir1 C11 C15 C16 -122.4(19) . . . . ?
C17 C11 C15 C14 -179.2(19) . . . . ?
C12 C11 C15 C14 -6(2) . . . . ?
Ir1 C11 C15 C14 55.3(12) . . . . ?
C17 C11 C15 Ir1 125(2) . . . . ?
C12 C11 C15 Ir1 -61.0(13) . . . . ?
C13 C14 C15 C11 10(2) . . . . ?
C6 C14 C15 C11 -173.3(17) . . . . ?
Ir1 C14 C15 C11 -60.5(13) . . . . ?
C13 C14 C15 C16 -172.7(19) . . . . ?
C6 C14 C15 C16 4(3) . . . . ?
Ir1 C14 C15 C16 117.2(19) . . . . ?
C13 C14 C15 Ir1 70.1(13) . . . . ?
C6 C14 C15 Ir1 -112.9(19) . . . . ?
C1 Ir1 C15 C11 139.6(12) . . . . ?
C14 Ir1 C15 C11 118.5(17) . . . . ?
C22 Ir1 C15 C11 -142.3(13) . . . . ?
C13 Ir1 C15 C11 77.5(13) . . . . ?
C12 Ir1 C15 C11 37.8(12) . . . . ?
I1 Ir1 C15 C11 -47.2(13) . . . . ?
C1 Ir1 C15 C16 -99.3(19) . . . . ?
C14 Ir1 C15 C16 -120(2) . . . . ?
C22 Ir1 C15 C16 -21.2(19) . . . . ?
C13 Ir1 C15 C16 -161(2) . . . . ?
C12 Ir1 C15 C16 159(2) . . . . ?
C11 Ir1 C15 C16 121(2) . . . . ?
I1 Ir1 C15 C16 74.0(19) . . . . ?
C1 Ir1 C15 C14 21.0(15) . . . . ?
C22 Ir1 C15 C14 99.1(12) . . . . ?
C13 Ir1 C15 C14 -41.1(12) . . . . ?
C12 Ir1 C15 C14 -80.7(13) . . . . ?
C11 Ir1 C15 C14 -118.5(17) . . . . ?
I1 Ir1 C15 C14 -165.7(9) . . . . ?
C7 C5 C21 C26 9(3) . . . . ?
N2 C5 C21 C26 130.1(19) . . . . ?
C6 C5 C21 C26 -112(2) . . . . ?
C7 C5 C21 C22 -170.8(19) . . . . ?
N2 C5 C21 C22 -50(2) . . . . ?
C6 C5 C21 C22 68(2) . . . . ?
C26 C21 C22 C23 4(3) . . . . ?
C5 C21 C22 C23 -176.2(18) . . . . ?
C26 C21 C22 Ir1 168.4(15) . . . . ?
C5 C21 C22 Ir1 -11(2) . . . . ?
C1 Ir1 C22 C23 -141.6(17) . . . . ?
C14 Ir1 C22 C23 126.2(17) . . . . ?
C13 Ir1 C22 C23 137.7(16) . . . . ?
C12 Ir1 C22 C23 88(2) . . . . ?
C15 Ir1 C22 C23 87.3(17) . . . . ?
C11 Ir1 C22 C23 63.2(17) . . . . ?
I1 Ir1 C22 C23 -39.4(16) . . . . ?
C1 Ir1 C22 C21 54.7(14) . . . . ?
C14 Ir1 C22 C21 -37.5(15) . . . . ?
C13 Ir1 C22 C21 -26.0(18) . . . . ?
C12 Ir1 C22 C21 -76(2) . . . . ?
C15 Ir1 C22 C21 -76.4(14) . . . . ?
C11 Ir1 C22 C21 -100.5(15) . . . . ?
I1 Ir1 C22 C21 156.9(13) . . . . ?
C21 C22 C23 C24 -8(3) . . . . ?
Ir1 C22 C23 C24 -171.3(16) . . . . ?
C22 C23 C24 C25 8(3) . . . . ?
C23 C24 C25 C26 -4(3) . . . . ?
C22 C21 C26 C25 0(3) . . . . ?
C5 C21 C26 C25 -179.9(18) . . . . ?
C24 C25 C26 C21 0(3) . . . . ?
